data_1558638
loop_
_publ_author_name
'Kuriyama, Masami'
'Hanazawa, Natsumi'
'Abe, Yusuke'
'Katagiri, Kotone'
'Ono, Shimpei'
'Yamamoto, Kosuke'
'Onomura, Osamu'

_publ_section_title
;
 N- and O-Arylation of Pyridin-2-ones with Diaryliodonium Salts:
 Base-Dependent Orthogonal Selectivity under Metal-Free Conditions
;
_journal_name_full 'Chemical Science'
_journal_paper_doi 10.1039/D0SC02516J
_journal_year 2020
_chemical_formula_moiety 'C12 H11 N O2'
_chemical_formula_sum 'C12 H11 N O2'
_chemical_formula_weight 201.22
_chemical_melting_point 408.0(10)
_chemical_name_systematic 3-Methoxy-1-phenylpyridin-2(1H)-one
_space_group_crystal_system monoclinic
_space_group_IT_number 14
_space_group_name_Hall '-P 2ybc'
_space_group_name_H-M_alt 'P 1 21/c 1'
_atom_sites_solution_hydrogens geom
_atom_sites_solution_primary direct
_atom_sites_solution_secondary difmap
_audit_update_record
;
2020-04-27 deposited with the CCDC.	2020-07-21 downloaded from the CCDC.
;
_cell_angle_alpha 90.0000
_cell_angle_beta 93.376(7)
_cell_angle_gamma 90.0000
_cell_formula_units_Z 4
_cell_length_a 6.571(3)
_cell_length_b 12.434(5)
_cell_length_c 12.168(6)
_cell_measurement_reflns_used 1938
_cell_measurement_temperature 93
_cell_measurement_theta_max 27.40
_cell_measurement_theta_min 2.30
_cell_volume 992.4(8)
_computing_cell_refinement 'CrystalClear-SM Expert 2.0 r16'
_computing_data_collection 'CrystalClear-SM Expert 2.0 r16 (Rigaku, 2014)'
_computing_data_reduction 'CrystalClear-SM Expert 2.0 r16'
_computing_molecular_graphics 'CrystalStructure 4.3'
_computing_publication_material 'CrystalStructure 4.3 (Rigaku, 2019)'
_computing_structure_refinement 'SHELXL Version 2014/7 (Sheldrick, 2008)'
_computing_structure_solution 'SIR2011 (Burla, et al., 2012)'
_diffrn_ambient_temperature 93
_diffrn_detector_area_resol_mean 7.111
_diffrn_measured_fraction_theta_full 1.000
_diffrn_measured_fraction_theta_max 0.996
_diffrn_measurement_device_type 'Rigaku Saturn724'
_diffrn_measurement_method \w
_diffrn_radiation_type 'Mo K\a'
_diffrn_radiation_wavelength 0.71075
_diffrn_reflns_av_R_equivalents 0.0538
_diffrn_reflns_av_unetI/netI 0.0556
_diffrn_reflns_Laue_measured_fraction_full 1.000
_diffrn_reflns_Laue_measured_fraction_max 0.996
_diffrn_reflns_limit_h_max 8
_diffrn_reflns_limit_h_min -8
_diffrn_reflns_limit_k_max 15
_diffrn_reflns_limit_k_min -13
_diffrn_reflns_limit_l_max 15
_diffrn_reflns_limit_l_min -15
_diffrn_reflns_number 7993
_diffrn_reflns_point_group_measured_fraction_full 1.000
_diffrn_reflns_point_group_measured_fraction_max 0.996
_diffrn_reflns_theta_full 25.242
_diffrn_reflns_theta_max 27.492
_diffrn_reflns_theta_min 2.344
_diffrn_standards_number 0
_exptl_absorpt_coefficient_mu 0.092
_exptl_absorpt_correction_T_max 0.998
_exptl_absorpt_correction_T_min 0.886
_exptl_absorpt_correction_type multi-scan
_exptl_absorpt_process_details 'REQAB (Rigaku, 1998)'
_exptl_crystal_colour colorless
_exptl_crystal_density_diffrn 1.347
_exptl_crystal_density_method 'not measured'
_exptl_crystal_description prism
_exptl_crystal_F_000 424.00
_exptl_crystal_recrystallization_method 'Re-crystallisation from solvent: hexane and dichloromethane'
_exptl_crystal_size_max 0.220
_exptl_crystal_size_mid 0.080
_exptl_crystal_size_min 0.020
_refine_diff_density_max 0.33
_refine_diff_density_min -0.40
_refine_ls_extinction_method none
_refine_ls_goodness_of_fit_ref 1.189
_refine_ls_hydrogen_treatment constr
_refine_ls_number_parameters 136
_refine_ls_number_reflns 2275
_refine_ls_number_restraints 0
_refine_ls_R_factor_all 0.0925
_refine_ls_R_factor_gt 0.0693
_refine_ls_shift/su_max 0.000
_refine_ls_structure_factor_coef Fsqd
_refine_ls_weighting_details 'w = 1/[\s^2^(Fo^2^)+(0.0596P)^2^+0.2291P] where P=(Fo^2^+2Fc^2^)/3'
_refine_ls_weighting_scheme calc
_refine_ls_wR_factor_gt 0.1384
_refine_ls_wR_factor_ref 0.1506
_reflns_Friedel_coverage 0.000
_reflns_number_gt 1776
_reflns_number_total 2275
_reflns_threshold_expression F^2^>2.0\s(F^2^)
_cod_data_source_file d0sc02516j2.cif
_cod_data_source_block 2063b
_cod_depositor_comments
;
The following automatic conversions were performed:

data item '_chemical_melting_point' value '407-409' was changed to
'408.0(10)' -- the average value was taken and precision was
estimated.

Automatic conversion script
Id: cif_fix_values 7556 2019-12-06 15:28:31Z antanas 
;
_cod_database_code 1558638

loop_
_space_group_symop_id
_space_group_symop_operation_xyz
1 +X,+Y,+Z
2 -X,1/2+Y,1/2-Z
3 -X,-Y,-Z
4 +X,-1/2-Y,-1/2+Z

loop_
_atom_site_label
_atom_site_type_symbol
_atom_site_fract_x
_atom_site_fract_y
_atom_site_fract_z
_atom_site_U_iso_or_equiv
_atom_site_adp_type
_atom_site_occupancy
_atom_site_site_symmetry_order
_atom_site_calc_flag
_atom_site_refinement_flags_posn
_atom_site_refinement_flags_adp
_atom_site_refinement_flags_occupancy
_atom_site_disorder_assembly
_atom_site_disorder_group
O1 O 0.5664(2) 0.33020(11) 0.83090(13) 0.0219(4) Uani 1 1 d . . . . .
O2 O 0.7048(2) 0.46215(11) 0.67980(13) 0.0243(4) Uani 1 1 d . . . . .
N1 N 0.2900(3) 0.43816(13) 0.85726(14) 0.0169(4) Uani 1 1 d . . . . .
C1 C 0.4696(3) 0.41281(16) 0.80688(17) 0.0168(4) Uani 1 1 d . . . . .
C2 C 0.5281(3) 0.49029(16) 0.72516(17) 0.0183(5) Uani 1 1 d . . . . .
C3 C 0.4158(3) 0.57957(17) 0.70008(17) 0.0205(5) Uani 1 1 d . . . . .
H3 H 0.4574 0.6283 0.6456 0.025 Uiso 1 1 calc R U . . .
C4 C 0.2361(3) 0.59944(17) 0.75566(18) 0.0228(5) Uani 1 1 d . . . . .
H4 H 0.1582 0.6624 0.7394 0.027 Uiso 1 1 calc R U . . .
C5 C 0.1757(3) 0.52956(16) 0.83126(18) 0.0208(5) Uani 1 1 d . . . . .
H5 H 0.0538 0.5428 0.8673 0.025 Uiso 1 1 calc R U . . .
C6 C 0.7762(4) 0.53515(19) 0.5995(2) 0.0289(6) Uani 1 1 d . . . . .
H6A H 0.9035 0.5078 0.5720 0.035 Uiso 1 1 calc R U . . .
H6B H 0.6733 0.5417 0.5382 0.035 Uiso 1 1 calc R U . . .
H6C H 0.8005 0.6059 0.6333 0.035 Uiso 1 1 calc R U . . .
C7 C 0.2178(3) 0.36503(16) 0.93875(17) 0.0176(5) Uani 1 1 d . . . . .
C8 C 0.0209(3) 0.32461(16) 0.92539(17) 0.0183(5) Uani 1 1 d . . . . .
H8 H -0.0648 0.3441 0.8630 0.022 Uiso 1 1 calc R U . . .
C9 C -0.0496(3) 0.25515(17) 1.00449(18) 0.0222(5) Uani 1 1 d . . . . .
H9 H -0.1844 0.2275 0.9964 0.027 Uiso 1 1 calc R U . . .
C10 C 0.0764(4) 0.22621(18) 1.09493(18) 0.0239(5) Uani 1 1 d . . . . .
H10 H 0.0284 0.1778 1.1480 0.029 Uiso 1 1 calc R U . . .
C11 C 0.2724(4) 0.26758(17) 1.10828(18) 0.0252(5) Uani 1 1 d . . . . .
H11 H 0.3577 0.2480 1.1708 0.030 Uiso 1 1 calc R U . . .
C12 C 0.3442(3) 0.33750(16) 1.03040(18) 0.0217(5) Uani 1 1 d . . . . .
H12 H 0.4781 0.3662 1.0395 0.026 Uiso 1 1 calc R U . . .

loop_
_atom_site_aniso_label
_atom_site_aniso_U_11
_atom_site_aniso_U_22
_atom_site_aniso_U_33
_atom_site_aniso_U_23
_atom_site_aniso_U_13
_atom_site_aniso_U_12
O1 0.0188(8) 0.0173(8) 0.0295(9) 0.0012(6) 0.0004(6) 0.0024(6)
O2 0.0222(9) 0.0213(8) 0.0303(9) 0.0039(7) 0.0099(7) 0.0007(6)
N1 0.0172(9) 0.0157(9) 0.0179(9) 0.0008(7) 0.0007(7) 0.0001(7)
C1 0.0153(10) 0.0144(10) 0.0205(10) -0.0032(8) 0.0001(8) 0.0002(8)
C2 0.0181(11) 0.0164(11) 0.0204(11) -0.0021(9) 0.0021(8) -0.0028(8)
C3 0.0234(12) 0.0186(11) 0.0196(11) -0.0001(9) 0.0017(9) -0.0035(9)
C4 0.0252(12) 0.0192(11) 0.0242(11) 0.0026(9) 0.0022(9) 0.0034(9)
C5 0.0187(11) 0.0192(11) 0.0245(11) 0.0000(9) 0.0019(9) 0.0040(9)
C6 0.0273(13) 0.0290(13) 0.0314(13) 0.0052(10) 0.0114(10) -0.0011(10)
C7 0.0191(11) 0.0151(10) 0.0189(10) -0.0013(8) 0.0038(8) 0.0007(8)
C8 0.0176(11) 0.0183(11) 0.0190(10) -0.0047(8) 0.0020(8) 0.0021(8)
C9 0.0221(12) 0.0197(11) 0.0254(12) -0.0047(9) 0.0070(9) -0.0028(9)
C10 0.0308(13) 0.0196(11) 0.0219(11) -0.0007(9) 0.0068(10) -0.0023(10)
C11 0.0356(14) 0.0193(11) 0.0204(11) 0.0028(9) -0.0008(10) 0.0011(10)
C12 0.0215(12) 0.0200(11) 0.0229(11) -0.0011(9) -0.0036(9) -0.0012(9)

loop_
_atom_type_symbol
_atom_type_description
_atom_type_scat_dispersion_real
_atom_type_scat_dispersion_imag
_atom_type_scat_source
C C 0.0033 0.0016
;
International Tables for Crystallography
(Vol. C, Tables 4.2.6.8 and 6.1.1.4)
;
H H 0.0000 0.0000
;
International Tables for Crystallography
(Vol. C, Table 6.1.1.4)
;
N N 0.0061 0.0033
;
International Tables for Crystallography
(Vol. C, Tables 4.2.6.8 and 6.1.1.4)
;
O O 0.0106 0.0060
;
International Tables for Crystallography
(Vol. C, Tables 4.2.6.8 and 6.1.1.4)
;

loop_
_geom_angle_atom_site_label_1
_geom_angle_atom_site_label_2
_geom_angle_atom_site_label_3
_geom_angle
_geom_angle_site_symmetry_1
_geom_angle_site_symmetry_3
_geom_angle_publ_flag
C2 O2 C6 115.81(16) . . ?
C5 N1 C1 122.96(17) . . ?
C5 N1 C7 118.42(17) . . ?
C1 N1 C7 118.61(16) . . ?
O1 C1 N1 121.37(19) . . ?
O1 C1 C2 124.10(19) . . ?
N1 C1 C2 114.52(17) . . ?
C3 C2 O2 125.78(19) . . ?
C3 C2 C1 122.28(19) . . ?
O2 C2 C1 111.94(18) . . ?
C2 C3 C4 119.5(2) . . ?
C2 C3 H3 120.2 . . ?
C4 C3 H3 120.2 . . ?
C5 C4 C3 120.2(2) . . ?
C5 C4 H4 119.9 . . ?
C3 C4 H4 119.9 . . ?
C4 C5 N1 120.5(2) . . ?
C4 C5 H5 119.7 . . ?
N1 C5 H5 119.7 . . ?
O2 C6 H6A 109.5 . . ?
O2 C6 H6B 109.5 . . ?
H6A C6 H6B 109.5 . . ?
O2 C6 H6C 109.5 . . ?
H6A C6 H6C 109.5 . . ?
H6B C6 H6C 109.5 . . ?
C8 C7 C12 120.8(2) . . ?
C8 C7 N1 119.25(19) . . ?
C12 C7 N1 119.92(19) . . ?
C7 C8 C9 119.3(2) . . ?
C7 C8 H8 120.4 . . ?
C9 C8 H8 120.4 . . ?
C10 C9 C8 120.2(2) . . ?
C10 C9 H9 119.9 . . ?
C8 C9 H9 119.9 . . ?
C9 C10 C11 120.3(2) . . ?
C9 C10 H10 119.9 . . ?
C11 C10 H10 119.9 . . ?
C10 C11 C12 120.2(2) . . ?
C10 C11 H11 119.9 . . ?
C12 C11 H11 119.9 . . ?
C11 C12 C7 119.3(2) . . ?
C11 C12 H12 120.4 . . ?
C7 C12 H12 120.4 . . ?

loop_
_geom_bond_atom_site_label_1
_geom_bond_atom_site_label_2
_geom_bond_distance
_geom_bond_site_symmetry_2
_geom_bond_publ_flag
O1 C1 1.234(2) . ?
O2 C2 1.361(2) . ?
O2 C6 1.433(3) . ?
N1 C5 1.388(3) . ?
N1 C1 1.398(3) . ?
N1 C7 1.446(3) . ?
C1 C2 1.452(3) . ?
C2 C3 1.358(3) . ?
C3 C4 1.416(3) . ?
C3 H3 0.9500 . ?
C4 C5 1.342(3) . ?
C4 H4 0.9500 . ?
C5 H5 0.9500 . ?
C6 H6A 0.9800 . ?
C6 H6B 0.9800 . ?
C6 H6C 0.9800 . ?
C7 C8 1.388(3) . ?
C7 C12 1.394(3) . ?
C8 C9 1.393(3) . ?
C8 H8 0.9500 . ?
C9 C10 1.385(3) . ?
C9 H9 0.9500 . ?
C10 C11 1.388(3) . ?
C10 H10 0.9500 . ?
C11 C12 1.389(3) . ?
C11 H11 0.9500 . ?
C12 H12 0.9500 . ?

loop_
_geom_torsion_atom_site_label_1
_geom_torsion_atom_site_label_2
_geom_torsion_atom_site_label_3
_geom_torsion_atom_site_label_4
_geom_torsion
_geom_torsion_site_symmetry_1
_geom_torsion_site_symmetry_2
_geom_torsion_site_symmetry_3
_geom_torsion_site_symmetry_4
_geom_torsion_publ_flag
C5 N1 C1 O1 -179.11(19) . . . . ?
C7 N1 C1 O1 -0.2(3) . . . . ?
C5 N1 C1 C2 0.3(3) . . . . ?
C7 N1 C1 C2 179.16(17) . . . . ?
C6 O2 C2 C3 0.6(3) . . . . ?
C6 O2 C2 C1 -178.96(18) . . . . ?
O1 C1 C2 C3 179.1(2) . . . . ?
N1 C1 C2 C3 -0.3(3) . . . . ?
O1 C1 C2 O2 -1.3(3) . . . . ?
N1 C1 C2 O2 179.33(17) . . . . ?
O2 C2 C3 C4 -178.88(19) . . . . ?
C1 C2 C3 C4 0.7(3) . . . . ?
C2 C3 C4 C5 -1.1(3) . . . . ?
C3 C4 C5 N1 1.1(3) . . . . ?
C1 N1 C5 C4 -0.7(3) . . . . ?
C7 N1 C5 C4 -179.61(19) . . . . ?
C5 N1 C7 C8 54.0(3) . . . . ?
C1 N1 C7 C8 -124.9(2) . . . . ?
C5 N1 C7 C12 -124.8(2) . . . . ?
C1 N1 C7 C12 56.3(3) . . . . ?
C12 C7 C8 C9 -0.4(3) . . . . ?
N1 C7 C8 C9 -179.27(18) . . . . ?
C7 C8 C9 C10 -0.5(3) . . . . ?
C8 C9 C10 C11 1.1(3) . . . . ?
C9 C10 C11 C12 -0.6(3) . . . . ?
C10 C11 C12 C7 -0.3(3) . . . . ?
C8 C7 C12 C11 0.9(3) . . . . ?
N1 C7 C12 C11 179.69(18) . . . . ?
